data_7040720
loop_
_publ_author_name
'Zheng, Chunyang'
'Xu, Juping'
'Wang, Feng'
'Tao, Jun'
'Li, Dongfeng'

_publ_section_title
;
 Spin crossover and reversible single-crystal to single-crystal
 transformation behaviour in two cyanide-bridged mixed-valence {FeFe}
 clusters.
;
_journal_issue 43
_journal_name_full 'Dalton transactions (Cambridge, England : 2003)'
_journal_page_first 17254
_journal_page_last 17263
_journal_paper_doi 10.1039/c6dt03436e
_journal_volume 45
_journal_year 2016
_chemical_formula_moiety '(C66 H68 B2 Fe4 N26), 2(Cl O4) '
_chemical_formula_sum 'C66 H68 B2 Cl2 Fe4 N26 O8'
_chemical_formula_weight 1669.38
_space_group_crystal_system monoclinic
_space_group_IT_number 14
_space_group_name_Hall '-P 2yn'
_space_group_name_H-M_alt 'P 1 21/n 1'
_symmetry_space_group_name_Hall '-P 2yn'
_symmetry_space_group_name_H-M 'P 1 21/n 1'
_atom_sites_solution_hydrogens mixed
_audit_creation_method SHELXL-2014/7
_audit_update_record
;
2016-09-02 deposited with the CCDC.
2016-09-26 downloaded from the CCDC.
;
_cell_angle_alpha 90
_cell_angle_beta 98.274(8)
_cell_angle_gamma 90
_cell_formula_units_Z 2
_cell_length_a 12.800(7)
_cell_length_b 18.280(10)
_cell_length_c 16.560(9)
_cell_measurement_reflns_used 3586
_cell_measurement_temperature 400(2)
_cell_measurement_theta_max 21.27
_cell_measurement_theta_min 2.44
_cell_volume 3834(4)
_computing_cell_refinement 'Bruker SMART'
_computing_data_collection 'Bruker SMART'
_computing_data_reduction 'Bruker SAINT'
_computing_structure_refinement 'SHELXL-2014/7 (Sheldrick, 2014)'
_computing_structure_solution 'SHELXS-2014 (Sheldrick, 2014)'
_diffrn_ambient_temperature 400(2)
_diffrn_measured_fraction_theta_full 0.995
_diffrn_measured_fraction_theta_max 0.995
_diffrn_measurement_device_type 'CCD area detector'
_diffrn_measurement_method 'phi and omega scans'
_diffrn_radiation_monochromator graphite
_diffrn_radiation_source 'fine-focus sealed tube'
_diffrn_radiation_type MoK\a
_diffrn_radiation_wavelength 0.71073
_diffrn_reflns_av_R_equivalents 0.0940
_diffrn_reflns_av_unetI/netI 0.0969
_diffrn_reflns_Laue_measured_fraction_full 0.995
_diffrn_reflns_Laue_measured_fraction_max 0.995
_diffrn_reflns_limit_h_max 15
_diffrn_reflns_limit_h_min -15
_diffrn_reflns_limit_k_max 14
_diffrn_reflns_limit_k_min -21
_diffrn_reflns_limit_l_max 19
_diffrn_reflns_limit_l_min -18
_diffrn_reflns_number 23440
_diffrn_reflns_point_group_measured_fraction_full 0.995
_diffrn_reflns_point_group_measured_fraction_max 0.995
_diffrn_reflns_theta_full 24.999
_diffrn_reflns_theta_max 24.999
_diffrn_reflns_theta_min 1.669
_exptl_absorpt_coefficient_mu 0.881
_exptl_absorpt_correction_T_max 0.9170
_exptl_absorpt_correction_T_min 0.8791
_exptl_absorpt_correction_type multi-scan
_exptl_absorpt_process_details sadabs
_exptl_crystal_colour Red
_exptl_crystal_density_diffrn 1.446
_exptl_crystal_description Block
_exptl_crystal_F_000 1716
_exptl_crystal_size_max 0.150
_exptl_crystal_size_mid 0.100
_exptl_crystal_size_min 0.100
_refine_diff_density_max 0.424
_refine_diff_density_min -0.488
_refine_diff_density_rms 0.096
_refine_ls_extinction_method none
_refine_ls_goodness_of_fit_ref 1.002
_refine_ls_hydrogen_treatment constr
_refine_ls_matrix_type full
_refine_ls_number_parameters 535
_refine_ls_number_reflns 6726
_refine_ls_number_restraints 68
_refine_ls_restrained_S_all 1.022
_refine_ls_R_factor_all 0.1242
_refine_ls_R_factor_gt 0.0596
_refine_ls_shift/su_max 0.001
_refine_ls_shift/su_mean 0.000
_refine_ls_structure_factor_coef Fsqd
_refine_ls_weighting_details 'w=1/[\s^2^(Fo^2^)+(0.1041P)^2^] where P=(Fo^2^+2Fc^2^)/3'
_refine_ls_weighting_scheme calc
_refine_ls_wR_factor_gt 0.1529
_refine_ls_wR_factor_ref 0.2039
_reflns_Friedel_coverage 0.000
_reflns_number_gt 3623
_reflns_number_total 6726
_reflns_threshold_expression 'I > 2\s(I)'
_cod_data_source_file c6dt03436e2.cif
_cod_data_source_block 2-400K
_cod_depositor_comments 'Adding full bibliography for 7040715--7040730.cif.'
_cod_database_code 7040720
_shelx_shelxl_version_number 2014/7
_shelx_space_group_comment
;
The symmetry employed for this shelxl refinement is uniquely defined
by the following loop, which should always be used as a source of
symmetry information in preference to the above space-group names.
They are only intended as comments.
;
_shelx_estimated_absorpt_t_min 0.879
_shelx_estimated_absorpt_t_max 0.917

loop_
_space_group_symop_operation_xyz
'x, y, z'
'-x+1/2, y+1/2, -z+1/2'
'-x, -y, -z'
'x-1/2, -y-1/2, z-1/2'

loop_
_atom_site_label
_atom_site_type_symbol
_atom_site_fract_x
_atom_site_fract_y
_atom_site_fract_z
_atom_site_U_iso_or_equiv
_atom_site_adp_type
_atom_site_occupancy
_atom_site_site_symmetry_order
_atom_site_calc_flag
_atom_site_refinement_flags_posn
_atom_site_refinement_flags_adp
_atom_site_refinement_flags_occupancy
_atom_site_disorder_assembly
_atom_site_disorder_group
Fe1 Fe 0.30573(6) 1.07088(4) 0.09002(4) 0.0564(3) Uani 1 1 d . . . . .
Fe2 Fe 0.36254(6) 0.81753(4) -0.00711(5) 0.0641(3) Uani 1 1 d . . . . .
B1 B 0.3149(6) 1.0768(3) 0.2770(4) 0.0678(17) Uani 1 1 d . . . . .
H1 H 0.3150 1.0780 0.3369 0.081 Uiso 1 1 d R U . . .
N1 N 0.3052(4) 0.9229(2) 0.0035(3) 0.0736(12) Uani 1 1 d . . . . .
N2 N 0.4839(4) 1.1388(3) 0.0094(3) 0.0786(14) Uani 1 1 d . . . . .
N3 N 0.1492(6) 1.1303(4) -0.0524(4) 0.134(3) Uani 1 1 d . . . . .
N4 N 0.4142(3) 1.0275(2) 0.1725(3) 0.0617(11) Uani 1 1 d . . . . .
N5 N 0.4065(4) 1.0324(2) 0.2530(3) 0.0661(11) Uani 1 1 d . . . . .
N6 N 0.1937(3) 1.0378(2) 0.1534(3) 0.0640(11) Uani 1 1 d . . . . .
N7 N 0.2113(4) 1.0442(2) 0.2350(3) 0.0624(11) Uani 1 1 d . . . . .
N8 N 0.3111(4) 1.1606(2) 0.1570(3) 0.0660(11) Uani 1 1 d . . . . .
N9 N 0.3224(4) 1.1537(2) 0.2393(3) 0.0687(12) Uani 1 1 d . . . . .
N10 N 0.3467(4) 0.8041(3) -0.1371(3) 0.0761(13) Uani 1 1 d . . . . .
N11 N 0.4003(4) 0.7002(3) -0.0214(3) 0.0803(14) Uani 1 1 d . . . . .
N12 N 0.2101(4) 0.7655(3) -0.0051(3) 0.0715(12) Uani 1 1 d . . . . .
N13 N 0.4148(4) 0.7824(3) 0.1161(3) 0.0807(14) Uani 1 1 d . . . . .
C1 C 0.3032(4) 0.9804(3) 0.0310(3) 0.0611(13) Uani 1 1 d . . . . .
C2 C 0.4156(5) 1.1112(3) 0.0342(3) 0.0663(14) Uani 1 1 d . . . . .
C3 C 0.2081(5) 1.1097(3) 0.0025(4) 0.0830(17) Uani 1 1 d . . . . .
C4 C 0.5046(4) 0.9899(3) 0.1677(4) 0.0707(15) Uani 1 1 d . . . . .
H4 H 0.5291 0.9789 0.1189 0.085 Uiso 1 1 calc R U . . .
C5 C 0.5546(5) 0.9705(3) 0.2414(4) 0.0780(17) Uani 1 1 d . . . . .
C6 C 0.4886(5) 0.9984(3) 0.2951(4) 0.0826(17) Uani 1 1 d . . . . .
H6 H 0.5007 0.9937 0.3516 0.099 Uiso 1 1 calc R U . . .
C7 C 0.6544(5) 0.9286(4) 0.2616(6) 0.128(3) Uani 1 1 d . . . . .
H7A H 0.6826 0.9363 0.3179 0.193 Uiso 1 1 calc R U . . .
H7B H 0.7046 0.9449 0.2277 0.193 Uiso 1 1 calc R U . . .
H7C H 0.6406 0.8774 0.2524 0.193 Uiso 1 1 calc R U . . .
C8 C 0.0941(5) 1.0191(3) 0.1317(4) 0.0755(16) Uani 1 1 d . . . . .
H8 H 0.0622 1.0106 0.0785 0.091 Uiso 1 1 calc R U . . .
C9 C 0.0431(5) 1.0140(3) 0.2023(5) 0.0833(18) Uani 1 1 d . . . . .
C10 C 0.1202(5) 1.0304(3) 0.2637(4) 0.0769(16) Uani 1 1 d . . . . .
H10 H 0.1117 1.0321 0.3185 0.092 Uiso 1 1 calc R U . . .
C11 C -0.0687(6) 0.9954(5) 0.2063(6) 0.134(3) Uani 1 1 d . . . . .
H11A H -0.0818 0.9985 0.2619 0.201 Uiso 1 1 calc R U . . .
H11B H -0.0828 0.9465 0.1865 0.201 Uiso 1 1 calc R U . . .
H11C H -0.1138 1.0291 0.1733 0.201 Uiso 1 1 calc R U . . .
C12 C 0.3121(6) 1.2319(3) 0.1408(4) 0.0849(19) Uani 1 1 d . . . . .
H12 H 0.3052 1.2523 0.0889 0.102 Uiso 1 1 calc R U . . .
C13 C 0.3250(6) 1.2714(3) 0.2139(4) 0.099(2) Uani 1 1 d . . . . .
C14 C 0.3299(6) 1.2202(4) 0.2721(4) 0.090(2) Uani 1 1 d . . . . .
H14 H 0.3374 1.2298 0.3277 0.108 Uiso 1 1 calc R U . . .
C15 C 0.3332(8) 1.3529(4) 0.2242(6) 0.147(4) Uani 1 1 d . U . . .
H15A H 0.2777 1.3761 0.1880 0.220 Uiso 1 1 calc R U . . .
H15B H 0.4004 1.3692 0.2117 0.220 Uiso 1 1 calc R U . . .
H15C H 0.3268 1.3656 0.2796 0.220 Uiso 1 1 calc R U . . .
C16 C 0.3101(6) 0.8563(4) -0.1894(4) 0.097(2) Uani 1 1 d . . . . .
H16 H 0.2894 0.9009 -0.1697 0.117 Uiso 1 1 calc R U . . .
C17 C 0.3020(7) 0.8450(6) -0.2750(6) 0.130(3) Uani 1 1 d . . . . .
H17 H 0.2784 0.8824 -0.3112 0.156 Uiso 1 1 calc R U . . .
C18 C 0.3289(8) 0.7796(6) -0.3031(6) 0.133(3) Uani 1 1 d . . . . .
H18 H 0.3216 0.7697 -0.3587 0.160 Uiso 1 1 calc R U . . .
C19 C 0.3677(7) 0.7277(5) -0.2460(6) 0.122(3) Uani 1 1 d . . . . .
H19 H 0.3875 0.6820 -0.2631 0.147 Uiso 1 1 calc R U . . .
C20 C 0.3773(6) 0.7428(4) -0.1655(4) 0.0874(18) Uani 1 1 d . . . . .
C21 C 0.4341(7) 0.6904(4) -0.1022(5) 0.128(3) Uani 1 1 d . . . . .
H21A H 0.4200 0.6404 -0.1204 0.153 Uiso 1 1 calc R U . . .
H21B H 0.5096 0.6985 -0.0976 0.153 Uiso 1 1 calc R U . . .
C22 C 0.3103(5) 0.6537(4) -0.0074(5) 0.109(2) Uani 1 1 d . . . . .
H22A H 0.3271 0.6301 0.0454 0.131 Uiso 1 1 calc R U . . .
H22B H 0.3012 0.6155 -0.0485 0.131 Uiso 1 1 calc R U . . .
C23 C 0.2085(5) 0.6936(3) -0.0095(3) 0.0747(16) Uani 1 1 d . . . . .
C24 C 0.1183(6) 0.6526(4) -0.0110(4) 0.095(2) Uani 1 1 d . . . . .
H24 H 0.1210 0.6018 -0.0131 0.114 Uiso 1 1 calc R U . . .
C25 C 0.0255(7) 0.6873(6) -0.0092(6) 0.132(3) Uani 1 1 d . . . . .
H25 H -0.0371 0.6609 -0.0123 0.159 Uiso 1 1 calc R U . . .
C26 C 0.0253(7) 0.7614(6) -0.0028(7) 0.150(4) Uani 1 1 d . . . . .
H26 H -0.0375 0.7862 0.0002 0.180 Uiso 1 1 calc R U . . .
C27 C 0.1187(7) 0.7999(5) -0.0006(4) 0.109(2) Uani 1 1 d . . . . .
H27 H 0.1181 0.8506 0.0040 0.130 Uiso 1 1 calc R U . . .
C28 C 0.4895(5) 0.6851(4) 0.0416(5) 0.101(2) Uani 1 1 d . . . . .
H28A H 0.5535 0.7050 0.0253 0.121 Uiso 1 1 calc R U . . .
H28B H 0.4984 0.6327 0.0484 0.121 Uiso 1 1 calc R U . . .
C29 C 0.4708(6) 0.7187(4) 0.1201(5) 0.099(2) Uani 1 1 d . . . . .
C30 C 0.5134(9) 0.6900(6) 0.1949(7) 0.155(4) Uani 1 1 d . . . . .
H30 H 0.5553 0.6482 0.1986 0.186 Uiso 1 1 calc R U . . .
C31 C 0.4917(11) 0.7250(8) 0.2626(7) 0.189(6) Uani 1 1 d . . . . .
H31 H 0.5132 0.7039 0.3134 0.226 Uiso 1 1 calc R U . . .
C32 C 0.4387(9) 0.7912(7) 0.2588(5) 0.147(4) Uani 1 1 d . . . . .
H32 H 0.4296 0.8165 0.3060 0.176 Uiso 1 1 calc R U . . .
C33 C 0.4013(6) 0.8175(4) 0.1853(5) 0.096(2) Uani 1 1 d . . . . .
H33 H 0.3647 0.8616 0.1817 0.116 Uiso 1 1 calc R U . . .
Cl1 Cl 0.2423(10) 0.9367(9) 0.5010(7) 0.110(3) Uani 0.5 1 d D U P A 1
O1 O 0.3108(16) 0.9539(12) 0.4469(11) 0.212(6) Uani 0.5 1 d D U P A 1
O2 O 0.1376(12) 0.9526(12) 0.4673(14) 0.167(6) Uani 0.5 1 d D U P A 1
O3 O 0.284(2) 0.9715(10) 0.5734(10) 0.211(6) Uani 0.5 1 d D U P A 1
O4 O 0.233(4) 0.8612(11) 0.4946(18) 0.145(9) Uani 0.5 1 d D U P A 1
Cl1' Cl 0.2244(12) 0.9417(10) 0.5146(8) 0.121(3) Uani 0.5 1 d D U P B 2
O1' O 0.3228(14) 0.9729(11) 0.5113(13) 0.192(6) Uani 0.5 1 d D U P B 2
O2' O 0.168(2) 0.9773(13) 0.4479(11) 0.179(6) Uani 0.5 1 d D U P B 2
O3' O 0.1796(12) 0.9630(7) 0.5838(7) 0.138(4) Uani 0.5 1 d D U P B 2
O4' O 0.239(3) 0.8667(10) 0.5238(16) 0.118(6) Uani 0.5 1 d D U P B 2

loop_
_atom_site_aniso_label
_atom_site_aniso_U_11
_atom_site_aniso_U_22
_atom_site_aniso_U_33
_atom_site_aniso_U_23
_atom_site_aniso_U_13
_atom_site_aniso_U_12
Fe1 0.0730(5) 0.0431(4) 0.0536(5) -0.0004(3) 0.0105(3) 0.0087(3)
Fe2 0.0832(5) 0.0453(4) 0.0643(5) 0.0002(3) 0.0121(4) 0.0074(4)
B1 0.110(5) 0.053(4) 0.040(3) -0.001(3) 0.011(3) -0.004(4)
N1 0.095(3) 0.050(3) 0.074(3) -0.010(2) 0.009(2) 0.006(3)
N2 0.093(3) 0.062(3) 0.088(4) 0.006(3) 0.037(3) 0.004(3)
N3 0.162(6) 0.132(6) 0.100(5) 0.009(4) -0.009(4) 0.072(5)
N4 0.073(3) 0.048(2) 0.064(3) 0.002(2) 0.008(2) 0.002(2)
N5 0.078(3) 0.061(3) 0.056(3) 0.003(2) 0.002(2) 0.008(2)
N6 0.066(3) 0.050(2) 0.077(3) -0.006(2) 0.014(2) -0.001(2)
N7 0.078(3) 0.054(2) 0.058(3) -0.004(2) 0.019(2) -0.006(2)
N8 0.091(3) 0.049(2) 0.062(3) 0.000(2) 0.023(2) 0.003(2)
N9 0.100(3) 0.045(2) 0.064(3) -0.009(2) 0.023(2) -0.006(2)
N10 0.097(3) 0.061(3) 0.071(3) -0.010(3) 0.014(3) 0.007(3)
N11 0.086(3) 0.058(3) 0.096(4) 0.002(3) 0.013(3) 0.012(3)
N12 0.084(3) 0.066(3) 0.065(3) 0.002(2) 0.011(2) 0.013(3)
N13 0.081(3) 0.075(3) 0.083(4) 0.018(3) 0.004(3) -0.013(3)
C1 0.068(3) 0.055(3) 0.061(3) 0.000(3) 0.010(2) 0.005(3)
C2 0.093(4) 0.053(3) 0.052(3) 0.001(3) 0.008(3) 0.019(3)
C3 0.111(5) 0.073(4) 0.062(4) 0.002(3) 0.005(3) 0.029(4)
C4 0.071(3) 0.058(3) 0.082(4) -0.003(3) 0.006(3) -0.001(3)
C5 0.076(4) 0.064(4) 0.085(5) 0.006(3) -0.017(3) 0.006(3)
C6 0.100(5) 0.066(4) 0.075(4) 0.006(3) -0.010(3) -0.008(4)
C7 0.081(5) 0.107(6) 0.189(9) 0.027(6) -0.010(5) 0.017(4)
C8 0.084(4) 0.057(3) 0.084(4) -0.007(3) 0.006(3) 0.004(3)
C9 0.078(4) 0.061(4) 0.116(6) -0.005(4) 0.030(4) 0.002(3)
C10 0.109(5) 0.049(3) 0.078(4) -0.003(3) 0.032(4) -0.001(3)
C11 0.104(5) 0.094(6) 0.214(9) -0.017(6) 0.058(6) -0.024(5)
C12 0.138(5) 0.042(3) 0.084(5) 0.005(3) 0.048(4) 0.005(3)
C13 0.163(7) 0.047(3) 0.100(5) -0.016(4) 0.063(5) -0.014(4)
C14 0.136(6) 0.069(4) 0.072(4) -0.023(3) 0.035(4) -0.017(4)
C15 0.246(10) 0.053(4) 0.161(7) -0.023(5) 0.099(7) -0.025(5)
C16 0.140(6) 0.081(5) 0.065(4) 0.005(4) -0.007(4) -0.001(4)
C17 0.161(8) 0.118(7) 0.113(7) 0.021(6) 0.019(6) 0.014(6)
C18 0.170(9) 0.137(9) 0.096(7) -0.011(6) 0.032(6) -0.008(7)
C19 0.156(8) 0.105(6) 0.113(7) -0.036(6) 0.042(6) 0.009(6)
C20 0.115(5) 0.067(4) 0.082(5) -0.015(4) 0.022(4) 0.018(4)
C21 0.160(8) 0.090(5) 0.145(8) -0.023(5) 0.061(6) 0.034(5)
C22 0.092(5) 0.059(4) 0.173(8) -0.003(4) 0.003(4) -0.006(4)
C23 0.087(4) 0.073(4) 0.061(4) 0.003(3) 0.000(3) -0.002(4)
C24 0.099(5) 0.094(5) 0.096(5) 0.009(4) 0.025(4) -0.008(4)
C25 0.096(6) 0.127(8) 0.184(9) 0.004(7) 0.054(5) -0.009(6)
C26 0.091(6) 0.150(9) 0.221(11) 0.010(8) 0.062(6) 0.034(7)
C27 0.107(6) 0.116(6) 0.107(6) -0.002(4) 0.029(4) 0.035(5)
C28 0.091(5) 0.069(4) 0.141(7) 0.022(4) 0.014(4) 0.017(4)
C29 0.098(5) 0.079(5) 0.110(6) 0.033(4) -0.021(4) -0.020(4)
C30 0.203(10) 0.115(8) 0.122(8) 0.041(7) -0.056(8) -0.008(7)
C31 0.252(14) 0.188(13) 0.097(8) 0.063(9) -0.073(9) -0.048(11)
C32 0.211(11) 0.146(9) 0.070(6) 0.015(6) -0.026(6) -0.059(8)
C33 0.110(5) 0.100(5) 0.079(5) 0.011(4) 0.016(4) -0.030(4)
Cl1 0.144(6) 0.073(4) 0.102(5) 0.021(4) -0.017(4) -0.020(4)
O1 0.266(13) 0.232(13) 0.146(12) 0.061(11) 0.056(12) -0.076(11)
O2 0.218(12) 0.144(13) 0.137(12) 0.045(9) 0.020(10) 0.009(10)
O3 0.297(14) 0.157(10) 0.165(12) -0.016(11) -0.012(13) -0.073(12)
O4 0.227(12) 0.089(9) 0.11(2) -0.032(8) -0.002(16) -0.014(9)
Cl1' 0.159(6) 0.092(5) 0.105(5) 0.011(4) -0.004(4) -0.030(4)
O1' 0.232(12) 0.188(11) 0.169(14) -0.025(12) 0.075(11) -0.115(10)
O2' 0.280(14) 0.166(14) 0.089(9) 0.072(8) 0.018(10) 0.037(11)
O3' 0.206(11) 0.112(8) 0.103(8) -0.012(6) 0.049(8) -0.003(8)
O4' 0.195(11) 0.068(7) 0.092(17) -0.004(8) 0.021(14) -0.019(8)

loop_
_atom_type_symbol
_atom_type_description
_atom_type_scat_dispersion_real
_atom_type_scat_dispersion_imag
_atom_type_scat_source
C C 0.0033 0.0016 'International Tables Vol C Tables 4.2.6.8 and 6.1.1.4'
H H 0.0000 0.0000 'International Tables Vol C Tables 4.2.6.8 and 6.1.1.4'
N N 0.0061 0.0033 'International Tables Vol C Tables 4.2.6.8 and 6.1.1.4'
O O 0.0106 0.0060 'International Tables Vol C Tables 4.2.6.8 and 6.1.1.4'
B B 0.0013 0.0007 'International Tables Vol C Tables 4.2.6.8 and 6.1.1.4'
Cl Cl 0.1484 0.1585 'International Tables Vol C Tables 4.2.6.8 and 6.1.1.4'
Fe Fe 0.3463 0.8444 'International Tables Vol C Tables 4.2.6.8 and 6.1.1.4'

loop_
_geom_angle_atom_site_label_1
_geom_angle_atom_site_label_2
_geom_angle_atom_site_label_3
_geom_angle
_geom_angle_site_symmetry_1
_geom_angle_site_symmetry_3
C3 Fe1 C1 88.4(2) . .
C3 Fe1 C2 86.4(3) . .
C1 Fe1 C2 92.6(2) . .
C3 Fe1 N4 174.6(2) . .
C1 Fe1 N4 88.0(2) . .
C2 Fe1 N4 89.8(2) . .
C3 Fe1 N8 94.8(2) . .
C1 Fe1 N8 176.4(2) . .
C2 Fe1 N8 89.0(2) . .
N4 Fe1 N8 88.88(18) . .
C3 Fe1 N6 94.1(2) . .
C1 Fe1 N6 92.6(2) . .
C2 Fe1 N6 174.7(2) . .
N4 Fe1 N6 90.07(19) . .
N8 Fe1 N6 85.71(18) . .
N1 Fe2 N2 89.54(19) . 3_675
N1 Fe2 N10 101.97(19) . .
N2 Fe2 N10 88.81(19) 3_675 .
N1 Fe2 N13 105.1(2) . .
N2 Fe2 N13 88.12(19) 3_675 .
N10 Fe2 N13 152.7(2) . .
N1 Fe2 N12 94.33(19) . .
N2 Fe2 N12 176.13(18) 3_675 .
N10 Fe2 N12 90.56(18) . .
N13 Fe2 N12 90.69(17) . .
N1 Fe2 N11 172.00(19) . .
N2 Fe2 N11 98.33(19) 3_675 .
N10 Fe2 N11 76.90(19) . .
N13 Fe2 N11 76.7(2) . .
N12 Fe2 N11 77.81(18) . .
N5 B1 N7 108.9(4) . .
N5 B1 N9 106.5(4) . .
N7 B1 N9 105.7(5) . .
N5 B1 H1 112.5 . .
N7 B1 H1 109.9 . .
N9 B1 H1 113.1 . .
C1 N1 Fe2 155.7(5) . .
C2 N2 Fe2 159.2(5) . 3_675
N5 N4 C4 105.9(4) . .
N5 N4 Fe1 120.8(3) . .
C4 N4 Fe1 133.3(4) . .
C6 N5 N4 108.7(5) . .
C6 N5 B1 133.8(5) . .
N4 N5 B1 117.4(4) . .
C8 N6 N7 108.2(5) . .
C8 N6 Fe1 132.6(4) . .
N7 N6 Fe1 118.4(3) . .
N6 N7 C10 108.1(5) . .
N6 N7 B1 120.1(4) . .
C10 N7 B1 130.8(5) . .
C12 N8 N9 106.9(4) . .
C12 N8 Fe1 134.5(4) . .
N9 N8 Fe1 118.5(3) . .
C14 N9 N8 108.4(5) . .
C14 N9 B1 132.1(5) . .
N8 N9 B1 119.2(4) . .
C20 N10 C16 118.7(6) . .
C20 N10 Fe2 118.2(5) . .
C16 N10 Fe2 123.0(4) . .
C28 N11 C21 109.0(6) . .
C28 N11 C22 109.1(5) . .
C21 N11 C22 114.2(6) . .
C28 N11 Fe2 105.4(4) . .
C21 N11 Fe2 108.1(4) . .
C22 N11 Fe2 110.6(4) . .
C23 N12 C27 117.7(6) . .
C23 N12 Fe2 116.2(4) . .
C27 N12 Fe2 126.0(5) . .
C33 N13 C29 119.8(6) . .
C33 N13 Fe2 127.2(5) . .
C29 N13 Fe2 112.9(5) . .
N1 C1 Fe1 172.8(5) . .
N2 C2 Fe1 172.3(5) . .
N3 C3 Fe1 177.0(6) . .
C5 C4 N4 112.3(5) . .
C5 C4 H4 123.9 . .
N4 C4 H4 123.9 . .
C4 C5 C6 103.2(5) . .
C4 C5 C7 128.5(7) . .
C6 C5 C7 128.3(7) . .
N5 C6 C5 109.9(6) . .
N5 C6 H6 125.0 . .
C5 C6 H6 125.0 . .
C5 C7 H7A 109.5 . .
C5 C7 H7B 109.5 . .
H7A C7 H7B 109.5 . .
C5 C7 H7C 109.5 . .
H7A C7 H7C 109.5 . .
H7B C7 H7C 109.5 . .
N6 C8 C9 109.5(6) . .
N6 C8 H8 125.3 . .
C9 C8 H8 125.3 . .
C10 C9 C8 103.4(6) . .
C10 C9 C11 128.7(7) . .
C8 C9 C11 127.9(7) . .
N7 C10 C9 110.8(5) . .
N7 C10 H10 124.6 . .
C9 C10 H10 124.6 . .
C9 C11 H11A 109.5 . .
C9 C11 H11B 109.5 . .
H11A C11 H11B 109.5 . .
C9 C11 H11C 109.5 . .
H11A C11 H11C 109.5 . .
H11B C11 H11C 109.5 . .
N8 C12 C13 109.6(5) . .
N8 C12 H12 125.2 . .
C13 C12 H12 125.2 . .
C14 C13 C12 104.4(5) . .
C14 C13 C15 128.1(7) . .
C12 C13 C15 127.5(6) . .
N9 C14 C13 110.7(6) . .
N9 C14 H14 124.7 . .
C13 C14 H14 124.7 . .
C13 C15 H15A 109.5 . .
C13 C15 H15B 109.5 . .
H15A C15 H15B 109.5 . .
C13 C15 H15C 109.5 . .
H15A C15 H15C 109.5 . .
H15B C15 H15C 109.5 . .
N10 C16 C17 120.9(7) . .
N10 C16 H16 119.5 . .
C17 C16 H16 119.5 . .
C18 C17 C16 119.2(9) . .
C18 C17 H17 120.4 . .
C16 C17 H17 120.4 . .
C17 C18 C19 117.3(9) . .
C17 C18 H18 121.4 . .
C19 C18 H18 121.4 . .
C20 C19 C18 120.6(8) . .
C20 C19 H19 119.7 . .
C18 C19 H19 119.7 . .
N10 C20 C19 123.1(7) . .
N10 C20 C21 115.6(6) . .
C19 C20 C21 121.1(7) . .
N11 C21 C20 112.0(6) . .
N11 C21 H21A 109.2 . .
C20 C21 H21A 109.2 . .
N11 C21 H21B 109.2 . .
C20 C21 H21B 109.2 . .
H21A C21 H21B 107.9 . .
N11 C22 C23 114.5(5) . .
N11 C22 H22A 108.6 . .
C23 C22 H22A 108.6 . .
N11 C22 H22B 108.6 . .
C23 C22 H22B 108.6 . .
H22A C22 H22B 107.6 . .
N12 C23 C24 123.5(6) . .
N12 C23 C22 118.8(6) . .
C24 C23 C22 117.6(6) . .
C25 C24 C23 118.9(7) . .
C25 C24 H24 120.5 . .
C23 C24 H24 120.5 . .
C24 C25 C26 118.8(8) . .
C24 C25 H25 120.6 . .
C26 C25 H25 120.6 . .
C25 C26 C27 119.8(8) . .
C25 C26 H26 120.1 . .
C27 C26 H26 120.1 . .
N12 C27 C26 121.2(8) . .
N12 C27 H27 119.4 . .
C26 C27 H27 119.4 . .
N11 C28 C29 109.9(6) . .
N11 C28 H28A 109.7 . .
C29 C28 H28A 109.7 . .
N11 C28 H28B 109.7 . .
C29 C28 H28B 109.7 . .
H28A C28 H28B 108.2 . .
N13 C29 C30 120.2(9) . .
N13 C29 C28 117.3(6) . .
C30 C29 C28 122.3(9) . .
C31 C30 C29 117.5(11) . .
C31 C30 H30 121.3 . .
C29 C30 H30 121.3 . .
C30 C31 C32 122.2(10) . .
C30 C31 H31 118.9 . .
C32 C31 H31 118.9 . .
C33 C32 C31 117.9(10) . .
C33 C32 H32 121.1 . .
C31 C32 H32 121.1 . .
C32 C33 N13 122.2(9) . .
C32 C33 H33 118.9 . .
N13 C33 H33 118.9 . .
O1 Cl1 O4 103(2) . .
O1 Cl1 O3 104.9(15) . .
O4 Cl1 O3 122.5(16) . .
O1 Cl1 O2 110.8(15) . .
O4 Cl1 O2 96(2) . .
O3 Cl1 O2 118.0(19) . .
O4' Cl1' O1' 108(2) . .
O4' Cl1' O2' 126(2) . .
O1' Cl1' O2' 98.5(18) . .
O4' Cl1' O3' 104.3(18) . .
O1' Cl1' O3' 113.3(14) . .
O2' Cl1' O3' 106.9(15) . .

loop_
_geom_bond_atom_site_label_1
_geom_bond_atom_site_label_2
_geom_bond_distance
_geom_bond_site_symmetry_2
Fe1 C3 1.909(6) .
Fe1 C1 1.919(6) .
Fe1 C2 1.937(7) .
Fe1 N4 1.968(4) .
Fe1 N8 1.975(4) .
Fe1 N6 1.989(4) .
Fe2 N1 2.078(5) .
Fe2 N2 2.127(5) 3_675
Fe2 N10 2.146(5) .
Fe2 N13 2.152(5) .
Fe2 N12 2.176(5) .
Fe2 N11 2.219(5) .
B1 N5 1.524(8) .
B1 N7 1.526(8) .
B1 N9 1.547(7) .
B1 H1 0.9912 .
N1 C1 1.146(6) .
N2 C2 1.135(7) .
N2 Fe2 2.127(5) 3_675
N3 C3 1.158(7) .
N4 N5 1.355(6) .
N4 C4 1.358(6) .
N5 C6 1.329(7) .
N6 C8 1.319(7) .
N6 N7 1.343(6) .
N7 C10 1.345(7) .
N8 C12 1.331(6) .
N8 N9 1.355(6) .
N9 C14 1.330(7) .
N10 C20 1.298(7) .
N10 C16 1.328(8) .
N11 C28 1.457(8) .
N11 C21 1.475(9) .
N11 C22 1.477(8) .
N12 C23 1.316(7) .
N12 C27 1.339(8) .
N13 C33 1.346(8) .
N13 C29 1.365(9) .
C4 C5 1.342(7) .
C4 H4 0.9300 .
C5 C6 1.407(9) .
C5 C7 1.486(8) .
C6 H6 0.9300 .
C7 H7A 0.9600 .
C7 H7B 0.9600 .
C7 H7C 0.9600 .
C8 C9 1.421(8) .
C8 H8 0.9300 .
C9 C10 1.346(9) .
C9 C11 1.481(9) .
C10 H10 0.9300 .
C11 H11A 0.9600 .
C11 H11B 0.9600 .
C11 H11C 0.9600 .
C12 C13 1.399(8) .
C12 H12 0.9300 .
C13 C14 1.338(9) .
C13 C15 1.502(9) .
C14 H14 0.9300 .
C15 H15A 0.9600 .
C15 H15B 0.9600 .
C15 H15C 0.9600 .
C16 C17 1.422(10) .
C16 H16 0.9300 .
C17 C18 1.346(12) .
C17 H17 0.9300 .
C18 C19 1.381(12) .
C18 H18 0.9300 .
C19 C20 1.348(9) .
C19 H19 0.9300 .
C20 C21 1.525(10) .
C21 H21A 0.9700 .
C21 H21B 0.9700 .
C22 C23 1.489(9) .
C22 H22A 0.9700 .
C22 H22B 0.9700 .
C23 C24 1.374(9) .
C24 C25 1.350(10) .
C24 H24 0.9300 .
C25 C26 1.359(12) .
C25 H25 0.9300 .
C26 C27 1.383(12) .
C26 H26 0.9300 .
C27 H27 0.9300 .
C28 C29 1.487(10) .
C28 H28A 0.9700 .
C28 H28B 0.9700 .
C29 C30 1.384(11) .
C30 C31 1.353(16) .
C30 H30 0.9300 .
C31 C32 1.384(17) .
C31 H31 0.9300 .
C32 C33 1.332(11) .
C32 H32 0.9300 .
C33 H33 0.9300 .
Cl1 O1 1.376(9) .
Cl1 O4 1.388(9) .
Cl1 O3 1.393(9) .
Cl1 O2 1.407(10) .
Cl1' O4' 1.388(9) .
Cl1' O1' 1.391(9) .
Cl1' O2' 1.392(9) .
Cl1' O3' 1.408(9) .

loop_
_geom_torsion_atom_site_label_1
_geom_torsion_atom_site_label_2
_geom_torsion_atom_site_label_3
_geom_torsion_atom_site_label_4
_geom_torsion
C4 N4 N5 C6 -0.6(5)
Fe1 N4 N5 C6 179.5(4)
C4 N4 N5 B1 176.1(4)
Fe1 N4 N5 B1 -3.8(6)
N7 B1 N5 C6 -126.0(6)
N9 B1 N5 C6 120.4(6)
N7 B1 N5 N4 58.3(6)
N9 B1 N5 N4 -55.3(6)
C8 N6 N7 C10 -1.1(6)
Fe1 N6 N7 C10 169.8(3)
C8 N6 N7 B1 -170.5(5)
Fe1 N6 N7 B1 0.5(6)
N5 B1 N7 N6 -56.9(6)
N9 B1 N7 N6 57.1(6)
N5 B1 N7 C10 136.5(5)
N9 B1 N7 C10 -109.5(6)
C12 N8 N9 C14 0.2(6)
Fe1 N8 N9 C14 176.7(4)
C12 N8 N9 B1 174.9(5)
Fe1 N8 N9 B1 -8.5(6)
N5 B1 N9 C14 -123.3(7)
N7 B1 N9 C14 121.0(7)
N5 B1 N9 N8 63.4(6)
N7 B1 N9 N8 -52.3(6)
N5 N4 C4 C5 0.2(6)
Fe1 N4 C4 C5 -179.9(4)
N4 C4 C5 C6 0.3(6)
N4 C4 C5 C7 179.3(6)
N4 N5 C6 C5 0.8(6)
B1 N5 C6 C5 -175.1(5)
C4 C5 C6 N5 -0.7(7)
C7 C5 C6 N5 -179.7(6)
N7 N6 C8 C9 0.9(6)
Fe1 N6 C8 C9 -168.3(4)
N6 C8 C9 C10 -0.3(7)
N6 C8 C9 C11 179.3(6)
N6 N7 C10 C9 0.9(6)
B1 N7 C10 C9 168.7(5)
C8 C9 C10 N7 -0.4(7)
C11 C9 C10 N7 -180.0(6)
N9 N8 C12 C13 0.4(7)
Fe1 N8 C12 C13 -175.3(5)
N8 C12 C13 C14 -0.8(8)
N8 C12 C13 C15 178.3(8)
N8 N9 C14 C13 -0.7(8)
B1 N9 C14 C13 -174.5(6)
C12 C13 C14 N9 0.9(9)
C15 C13 C14 N9 -178.2(8)
C20 N10 C16 C17 1.5(10)
Fe2 N10 C16 C17 179.4(6)
N10 C16 C17 C18 2.1(13)
C16 C17 C18 C19 -2.8(14)
C17 C18 C19 C20 0.4(14)
C16 N10 C20 C19 -4.2(11)
Fe2 N10 C20 C19 177.8(6)
C16 N10 C20 C21 170.7(6)
Fe2 N10 C20 C21 -7.3(8)
C18 C19 C20 N10 3.4(13)
C18 C19 C20 C21 -171.3(8)
C28 N11 C21 C20 -147.0(6)
C22 N11 C21 C20 90.7(7)
Fe2 N11 C21 C20 -32.9(8)
N10 C20 C21 N11 28.0(10)
C19 C20 C21 N11 -157.0(7)
C28 N11 C22 C23 131.2(6)
C21 N11 C22 C23 -106.6(7)
Fe2 N11 C22 C23 15.6(7)
C27 N12 C23 C24 0.9(9)
Fe2 N12 C23 C24 -178.4(5)
C27 N12 C23 C22 -174.8(6)
Fe2 N12 C23 C22 5.8(7)
N11 C22 C23 N12 -14.9(9)
N11 C22 C23 C24 169.1(6)
N12 C23 C24 C25 1.2(10)
C22 C23 C24 C25 177.0(7)
C23 C24 C25 C26 -2.6(13)
C24 C25 C26 C27 1.9(16)
C23 N12 C27 C26 -1.6(10)
Fe2 N12 C27 C26 177.6(7)
C25 C26 C27 N12 0.2(15)
C21 N11 C28 C29 160.3(6)
C22 N11 C28 C29 -74.4(7)
Fe2 N11 C28 C29 44.5(6)
C33 N13 C29 C30 0.2(10)
Fe2 N13 C29 C30 177.6(6)
C33 N13 C29 C28 -175.8(6)
Fe2 N13 C29 C28 1.7(7)
N11 C28 C29 N13 -32.6(8)
N11 C28 C29 C30 151.5(7)
N13 C29 C30 C31 4.0(14)
C28 C29 C30 C31 179.7(9)
C29 C30 C31 C32 -6.8(19)
C30 C31 C32 C33 5.3(19)
C31 C32 C33 N13 -0.9(14)
C29 N13 C33 C32 -1.8(10)
Fe2 N13 C33 C32 -178.8(6)
